data_9007808
loop_
_publ_author_name
'McElfresh, M. W.'
'Hall, J. H.'
'Ryan, R. R.'
'Smith, J. L.'
'Fisk, Z.'

_publ_section_title
;
 Structure of the heavy-fermion superconductor UBe13
 Note: x-coordinate of U altered from reported value.
;
_journal_name_full 'Acta Crystallographica, Section C'
_journal_page_first 1579
_journal_page_last 1580
_journal_paper_doi 10.1107/S0108270189011236
_journal_volume 46
_journal_year 1990
_chemical_formula_structural UBe13
_chemical_formula_sum 'Be13 U'
_space_group_IT_number 226
_symmetry_space_group_name_Hall '-F 4a 2 3'
_symmetry_space_group_name_H-M 'F m -3 c'
_cell_angle_alpha 90
_cell_angle_beta 90
_cell_angle_gamma 90
_cell_length_a 10.268
_cell_length_b 10.268
_cell_length_c 10.268
_cell_formula_units_Z 8
_cell_volume 1082.574
_database_code_amcsd 0010170
_exptl_crystal_density_diffrn 4.359
_cod_original_sg_symbol_H-M 'F m 3 c'
_cod_original_formula_sum 'U Be13'
_cod_database_code 9007808
_amcsd_formula_title UBe13

loop_
_space_group_symop_operation_xyz
x,y,z
x,1/2+y,1/2+z
1/2+x,y,1/2+z
1/2+x,1/2+y,z
z,-x,y
z,1/2-x,1/2+y
1/2+z,-x,1/2+y
1/2+z,1/2-x,y
-y,z,-x
-y,1/2+z,1/2-x
1/2-y,z,1/2-x
1/2-y,1/2+z,-x
x,-y,z
x,1/2-y,1/2+z
1/2+x,-y,1/2+z
1/2+x,1/2-y,z
-z,x,-y
-z,1/2+x,1/2-y
1/2-z,x,1/2-y
1/2-z,1/2+x,-y
y,-z,x
y,1/2-z,1/2+x
1/2+y,-z,1/2+x
1/2+y,1/2-z,x
-x,y,-z
-x,1/2+y,1/2-z
1/2-x,y,1/2-z
1/2-x,1/2+y,-z
x,-z,1/2-y
x,1/2-z,-y
1/2+x,-z,-y
1/2+x,1/2-z,1/2-y
-z,y,1/2+x
-z,1/2+y,+x
1/2-z,y,+x
1/2-z,1/2+y,1/2+x
y,-x,1/2-z
y,1/2-x,-z
1/2+y,-x,-z
1/2+y,1/2-x,1/2-z
-x,z,1/2+y
-x,1/2+z,+y
1/2-x,z,+y
1/2-x,1/2+z,1/2+y
z,-y,1/2-x
z,1/2-y,-x
1/2+z,-y,-x
1/2+z,1/2-y,1/2-x
-y,x,1/2+z
-y,1/2+x,+z
1/2-y,x,+z
1/2-y,1/2+x,1/2+z
x,z,1/2+y
x,1/2+z,+y
1/2+x,z,+y
1/2+x,1/2+z,1/2+y
-z,-y,1/2-x
-z,1/2-y,-x
1/2-z,-y,-x
1/2-z,1/2-y,1/2-x
y,x,1/2+z
y,1/2+x,+z
1/2+y,x,+z
1/2+y,1/2+x,1/2+z
-x,-z,1/2-y
-x,1/2-z,-y
1/2-x,-z,-y
1/2-x,1/2-z,1/2-y
z,y,1/2+x
z,1/2+y,+x
1/2+z,y,+x
1/2+z,1/2+y,1/2+x
-y,-x,1/2-z
-y,1/2-x,-z
1/2-y,-x,-z
1/2-y,1/2-x,1/2-z
z,x,-y
z,1/2+x,1/2-y
1/2+z,x,1/2-y
1/2+z,1/2+x,-y
-y,-z,x
-y,1/2-z,1/2+x
1/2-y,-z,1/2+x
1/2-y,1/2-z,x
x,y,-z
x,1/2+y,1/2-z
1/2+x,y,1/2-z
1/2+x,1/2+y,-z
-z,-x,y
-z,1/2-x,1/2+y
1/2-z,-x,1/2+y
1/2-z,1/2-x,y
y,z,-x
y,1/2+z,1/2-x
1/2+y,z,1/2-x
1/2+y,1/2+z,-x
-x,-y,z
-x,1/2-y,1/2+z
1/2-x,-y,1/2+z
1/2-x,1/2-y,z
-z,x,y
-z,1/2+x,1/2+y
1/2-z,x,1/2+y
1/2-z,1/2+x,y
y,-z,-x
y,1/2-z,1/2-x
1/2+y,-z,1/2-x
1/2+y,1/2-z,-x
-x,y,z
-x,1/2+y,1/2+z
1/2-x,y,1/2+z
1/2-x,1/2+y,z
z,-x,-y
z,1/2-x,1/2-y
1/2+z,-x,1/2-y
1/2+z,1/2-x,-y
-y,z,x
-y,1/2+z,1/2+x
1/2-y,z,1/2+x
1/2-y,1/2+z,x
x,-y,-z
x,1/2-y,1/2-z
1/2+x,-y,1/2-z
1/2+x,1/2-y,-z
-x,z,1/2-y
-x,1/2+z,-y
1/2-x,z,-y
1/2-x,1/2+z,1/2-y
z,-y,1/2+x
z,1/2-y,+x
1/2+z,-y,+x
1/2+z,1/2-y,1/2+x
-y,x,1/2-z
-y,1/2+x,-z
1/2-y,x,-z
1/2-y,1/2+x,1/2-z
x,-z,1/2+y
x,1/2-z,+y
1/2+x,-z,+y
1/2+x,1/2-z,1/2+y
-z,y,1/2-x
-z,1/2+y,-x
1/2-z,y,-x
1/2-z,1/2+y,1/2-x
y,-x,1/2+z
y,1/2-x,+z
1/2+y,-x,+z
1/2+y,1/2-x,1/2+z
-x,-z,1/2+y
-x,1/2-z,+y
1/2-x,-z,+y
1/2-x,1/2-z,1/2+y
z,y,1/2-x
z,1/2+y,-x
1/2+z,y,-x
1/2+z,1/2+y,1/2-x
-y,-x,1/2+z
-y,1/2-x,+z
1/2-y,-x,+z
1/2-y,1/2-x,1/2+z
x,z,1/2-y
x,1/2+z,-y
1/2+x,z,-y
1/2+x,1/2+z,1/2-y
-z,-y,1/2+x
-z,1/2-y,+x
1/2-z,-y,+x
1/2-z,1/2-y,1/2+x
y,x,1/2-z
y,1/2+x,-z
1/2+y,x,-z
1/2+y,1/2+x,1/2-z
-z,-x,-y
-z,1/2-x,1/2-y
1/2-z,-x,1/2-y
1/2-z,1/2-x,-y
y,z,x
y,1/2+z,1/2+x
1/2+y,z,1/2+x
1/2+y,1/2+z,x
-x,-y,-z
-x,1/2-y,1/2-z
1/2-x,-y,1/2-z
1/2-x,1/2-y,-z
z,x,y
z,1/2+x,1/2+y
1/2+z,x,1/2+y
1/2+z,1/2+x,y
-y,-z,-x
-y,1/2-z,1/2-x
1/2-y,-z,1/2-x
1/2-y,1/2-z,-x

loop_
_atom_site_aniso_label
_atom_site_aniso_U_11
_atom_site_aniso_U_22
_atom_site_aniso_U_33
_atom_site_aniso_U_12
_atom_site_aniso_U_13
_atom_site_aniso_U_23
Be2 0.00800 0.01200 0.00900 0.00000 0.00000 -0.00300

loop_
_atom_site_label
_atom_site_fract_x
_atom_site_fract_y
_atom_site_fract_z
_atom_site_U_iso_or_equiv
U 0.25000 0.25000 0.25000 0.00481
Be1 0.00000 0.00000 0.00000 0.00760
Be2 0.00000 0.11510 0.17650 ?

loop_
_cod_related_entry_id
_cod_related_entry_database
_cod_related_entry_code
1 AMCSD 0010170
